data_7226198
loop_
_publ_author_name
'Smole\'n, Micha\/l'
'Kosnik, Wioletta'
'Loska, Rafa\/l'
'Gajda, Roman'
'Malinska, Maura'
'Wozniak, Krzysztof'
'Grela, Karol'

_publ_section_title
;
 Synthesis and catalytic activity of ruthenium indenylidene complexes
 bearing unsymmetrical NHC containing a heteroaromatic moiety
;
_journal_name_full 'RSC Adv.'
_journal_paper_doi 10.1039/C6RA18210K
_journal_year 2016
_chemical_formula_moiety 'C54 H65 Cl2 N2 P Ru S'
_chemical_formula_sum 'C54 H65 Cl2 N2 P Ru S'
_chemical_formula_weight 977.08
_chemical_name_systematic
;
 ?
;
_space_group_crystal_system monoclinic
_space_group_IT_number 15
_space_group_name_Hall '-C 2yc'
_space_group_name_H-M_alt 'C 1 2/c 1'
_symmetry_space_group_name_Hall '-C 2yc'
_symmetry_space_group_name_H-M 'C 1 2/c 1'
_atom_sites_solution_hydrogens geom
_audit_creation_date 2016-02-08
_audit_creation_method
;
Olex2 1.2
(compiled 2015.09.30 svn.r3233 for OlexSys, GUI svn.r5103)
;
_audit_update_record
;
2016-02-16 deposited with the CCDC.
2016-08-08 downloaded from the CCDC.
;
_cell_angle_alpha 90
_cell_angle_beta 97.527(3)
_cell_angle_gamma 90
_cell_formula_units_Z 8
_cell_length_a 29.2136(7)
_cell_length_b 14.4024(3)
_cell_length_c 24.4525(10)
_cell_measurement_reflns_used 9050
_cell_measurement_temperature 100(2)
_cell_measurement_theta_max 25.4910
_cell_measurement_theta_min 2.2280
_cell_volume 10199.6(5)
_computing_molecular_graphics 'Olex2 (Dolomanov et al., 2009)'
_computing_publication_material 'Olex2 (Dolomanov et al., 2009)'
_computing_structure_refinement 'ShelXL (Sheldrick, 2015)'
_diffrn_ambient_temperature 100.0
_diffrn_measured_fraction_theta_full 1.000
_diffrn_measured_fraction_theta_max 1.000
_diffrn_measurement_device_type 'SuperNova, Single source at offset, Eos'
_diffrn_radiation_monochromator mirror
_diffrn_radiation_type MoK\a
_diffrn_radiation_wavelength 0.71073
_diffrn_reflns_av_R_equivalents 0.0645
_diffrn_reflns_av_unetI/netI 0.0643
_diffrn_reflns_Laue_measured_fraction_full 1.000
_diffrn_reflns_Laue_measured_fraction_max 1.000
_diffrn_reflns_limit_h_max 35
_diffrn_reflns_limit_h_min -35
_diffrn_reflns_limit_k_max 17
_diffrn_reflns_limit_k_min -17
_diffrn_reflns_limit_l_max 29
_diffrn_reflns_limit_l_min -29
_diffrn_reflns_number 41767
_diffrn_reflns_point_group_measured_fraction_full 1.000
_diffrn_reflns_point_group_measured_fraction_max 1.000
_diffrn_reflns_theta_full 25.242
_diffrn_reflns_theta_max 25.678
_diffrn_reflns_theta_min 1.745
_diffrn_source 'SuperNova (Mo) X-ray Source'
_exptl_absorpt_coefficient_mu 0.521
_exptl_absorpt_correction_T_max 0.9498
_exptl_absorpt_correction_T_min 0.9260
_exptl_absorpt_correction_type multi-scan
_exptl_absorpt_process_details
;  
CrysAlisPro, Agilent Technologies,
Version 1.171.36.28 (release 01-02-2013 CrysAlis171 .NET)
(compiled Feb  1 2013,16:14:44)
Empirical absorption correction using spherical harmonics,
 implemented in SCALE3 ABSPACK scaling algorithm.
;
_exptl_crystal_density_diffrn 1.273
_exptl_crystal_description cuboid
_exptl_crystal_F_000 4096
_exptl_crystal_size_max 0.15
_exptl_crystal_size_mid 0.15
_exptl_crystal_size_min 0.1
_refine_diff_density_max 0.928
_refine_diff_density_min -0.539
_refine_diff_density_rms 0.104
_refine_ls_extinction_method none
_refine_ls_goodness_of_fit_ref 1.043
_refine_ls_hydrogen_treatment constr
_refine_ls_matrix_type full
_refine_ls_number_parameters 600
_refine_ls_number_reflns 9687
_refine_ls_number_restraints 290
_refine_ls_restrained_S_all 1.031
_refine_ls_R_factor_all 0.0959
_refine_ls_R_factor_gt 0.0662
_refine_ls_shift/su_max 0.000
_refine_ls_shift/su_mean 0.000
_refine_ls_structure_factor_coef Fsqd
_refine_ls_weighting_details
;
 w=1/[\s^2^(Fo^2^)+(0.0807P)^2^+45.0311P]
 where P=(Fo^2^+2Fc^2^)/3
;
_refine_ls_weighting_scheme calc
_refine_ls_wR_factor_gt 0.1657
_refine_ls_wR_factor_ref 0.1802
_reflns_Friedel_coverage 0.000
_reflns_number_gt 6721
_reflns_number_total 9687
_reflns_threshold_expression 'I > 2\s(I)'
_cod_data_source_file c6ra18210k2.cif
_cod_data_source_block 5c
_cod_database_code 7226198
_shelxl_version_number 2013-2
_shelx_space_group_comment
;
The symmetry employed for this shelxl refinement is uniquely defined
by the following loop, which should always be used as a source of
symmetry information in preference to the above space-group names.
They are only intended as comments.
;
_shelx_estimated_absorpt_t_max 0.950
_shelx_estimated_absorpt_t_min 0.926
_olex2_refinement_description
;
1. Fixed Uiso
 At 1.2 times of:
  All C(H) groups, All C(H,H) groups, All C(H,H,H,H) groups
 At 1.5 times of:
  All C(H,H,H) groups
2. Restrained planarity
 C14A, C15A, C16A, C17A, C18A, C19A, C20A, C21A, S1A
 with sigma of 0.1
 C14B, C15B, C16B, C17B, C18B, C19B, C20B, C21B, S1B
 with sigma of 0.1
 C31A, C32A, C33A, C34A, C35A, C36A
 with sigma of 0.1
 C31B, C32B, C33B, C34B, C35B, C36B
 with sigma of 0.1
3. Rigid bond restraints
 C31A, C31B, C32A, C32B, C33A, C33B, C34A, C34B, C35A, C35B, C36A, C36B
 with sigma for 1-2 distances of 0.01 and sigma for 1-3 distances of 0.01
 S1A, S1B
 with sigma for 1-2 distances of 0.01 and sigma for 1-3 distances of 0.01
 C14A, C14B, C15A, C15B, C16A, C16B, C17A, C17B, C18A, C18B, C19A, C19B, C20A,
 C20B, C21A, C21B
 with sigma for 1-2 distances of 0.01 and sigma for 1-3 distances of 0.01
4. Uiso/Uaniso restraints and constraints
C31A \\sim C31B \\sim C32A \\sim C32B \\sim C33A \\sim C33B \\sim C34A \\sim
C34B \\sim C35A \\sim C35B \\sim C36A \\sim C36B: within 2A with sigma of 0.04
and sigma for terminal atoms of 0.08
S1A \\sim S1B: within 2A with sigma of 0.04 and sigma for terminal atoms of 0.08
C14A \\sim C14B \\sim C15A \\sim C15B \\sim C16A \\sim C16B \\sim C17A \\sim
C17B \\sim C18A \\sim C18B \\sim C19A \\sim C19B \\sim C20A \\sim C20B \\sim
C21A \\sim C21B: within 2A with sigma of 0.04 and sigma for terminal atoms of
0.08
5. Same fragment restrains
{S1B, C14B, C15B, C16B, C21B} sigma for 1-2: 0.02, 1-3: 0.04
as
{S1A, C14A, C15A, C16A, C21A}
{C17B, C18B, C19B, C20B} sigma for 1-2: 0.02, 1-3: 0.04
as
{C17A, C18A, C19A, C20A}
{C31B, C32B, C33B, C34B, C35B, C36B} sigma for 1-2: 0.02, 1-3: 0.04
as
{C31A, C32A, C33A, C34A, C35A, C36A}
6. Others
 Sof(H13C)=Sof(H13D)=Sof(S1B)=Sof(C14B)=Sof(C15B)=Sof(H15B)=Sof(C16B)=
 Sof(C21B)=Sof(C20A)=Sof(H20A)=Sof(C17B)=Sof(H17B)=Sof(C18B)=Sof(H18B)=
 Sof(C19B)=Sof(H19B)=1-FVAR(1)
 Sof(H13A)=Sof(H13B)=Sof(S1A)=Sof(C14A)=Sof(C15A)=Sof(H15A)=Sof(C16A)=
 Sof(C21A)=Sof(C17A)=Sof(H17A)=Sof(C18A)=Sof(H18A)=Sof(C19A)=Sof(H19A)=
 Sof(C20B)=Sof(H20B)=FVAR(1)
 Sof(C31B)=Sof(C32B)=Sof(H32B)=Sof(C33B)=Sof(H33B)=Sof(C34B)=Sof(H34B)=
 Sof(C35B)=Sof(H35B)=Sof(C36B)=Sof(H36B)=1-FVAR(2)
 Sof(C31A)=Sof(C32A)=Sof(H32A)=Sof(C33A)=Sof(H33A)=Sof(C34A)=Sof(H34A)=
 Sof(C35A)=Sof(H35A)=Sof(C36A)=Sof(H36A)=FVAR(2)
7.a Ternary CH refined with riding coordinates:
 C37(H37), C48(H48), C49(H49)
7.b Secondary CH2 refined with riding coordinates:
 C2(H2A,H2B), C3(H3A,H3B), C13(H13A,H13B), C13(H13C,H13D), C38(H38A,H38B),
 C39(H39A,H39B), C40(H40A,H40B), C41(H41A,H41B), C42(H42A,H42B), C43(H43A,H43B),
  C44(H44A,H44B), C45(H45A,H45B), C46(H46A,H46B), C47(H47A,H47B), C50(H50A,
 H50B), C51(H51A,H51B), C52(H52A,H52B), C53(H53A,H53B), C54(H54A,H54B)
7.c Aromatic/amide H refined with riding coordinates:
 C6(H6), C8(H8), C15A(H15A), C15B(H15B), C17A(H17A), C18A(H18A), C19A(H19A),
 C20A(H20A), C17B(H17B), C18B(H18B), C19B(H19B), C20B(H20B), C24(H24), C25(H25),
  C26(H26), C27(H27), C30(H30), C32A(H32A), C33A(H33A), C34A(H34A), C35A(H35A),
 C36A(H36A), C32B(H32B), C33B(H33B), C34B(H34B), C35B(H35B), C36B(H36B)
7.d Idealised Me refined as rotating group:
 C10(H10A,H10B,H10C), C11(H11A,H11B,H11C), C12(H12A,H12B,H12C)
;
_olex2_submission_special_instructions 'No special instructions were received'

loop_
_space_group_symop_operation_xyz
'x, y, z'
'-x, y, -z+1/2'
'x+1/2, y+1/2, z'
'-x+1/2, y+1/2, -z+1/2'
'-x, -y, -z'
'x, -y, z-1/2'
'-x+1/2, -y+1/2, -z'
'x+1/2, -y+1/2, z-1/2'

loop_
_atom_site_label
_atom_site_type_symbol
_atom_site_fract_x
_atom_site_fract_y
_atom_site_fract_z
_atom_site_U_iso_or_equiv
_atom_site_adp_type
_atom_site_occupancy
_atom_site_site_symmetry_order
_atom_site_calc_flag
_atom_site_refinement_flags_posn
_atom_site_refinement_flags_adp
_atom_site_refinement_flags_occupancy
_atom_site_disorder_assembly
_atom_site_disorder_group
Ru1 Ru 0.12977(2) 0.50278(3) 0.08189(2) 0.02816(14) Uani 1 1 d . . . . .
P1 P 0.16028(4) 0.50447(9) -0.00732(5) 0.0273(3) Uani 1 1 d . . . . .
Cl2 Cl 0.06838(4) 0.39890(9) 0.04538(6) 0.0377(3) Uani 1 1 d . . . . .
Cl1 Cl 0.17050(5) 0.64589(8) 0.10517(6) 0.0362(3) Uani 1 1 d . . . . .
N1 N 0.08732(16) 0.5012(3) 0.19296(19) 0.0408(11) Uani 1 1 d . . . . .
N2 N 0.05551(15) 0.5969(3) 0.13045(19) 0.0385(11) Uani 1 1 d . . . . .
C1 C 0.08879(18) 0.5329(3) 0.1417(2) 0.0334(12) Uani 1 1 d . . . . .
C2 C 0.0526(3) 0.5504(5) 0.2210(3) 0.071(2) Uani 1 1 d . . . . .
H2A H 0.0675 0.5928 0.2498 0.086 Uiso 1 1 calc R . . . .
H2B H 0.0327 0.5061 0.2379 0.086 Uiso 1 1 calc R . . . .
C3 C 0.0252(2) 0.6042(4) 0.1739(3) 0.0517(16) Uani 1 1 d . . . . .
H3A H -0.0052 0.5752 0.1623 0.062 Uiso 1 1 calc R . . . .
H3B H 0.0207 0.6697 0.1843 0.062 Uiso 1 1 calc R . . . .
C4 C 0.11726(18) 0.4355(4) 0.2250(2) 0.0343(12) Uani 1 1 d . . . . .
C5 C 0.10245(17) 0.3429(4) 0.2265(2) 0.0348(12) Uani 1 1 d . . . . .
C6 C 0.13063(19) 0.2804(4) 0.2592(2) 0.0385(13) Uani 1 1 d . . . . .
H6 H 0.1215 0.2172 0.2602 0.046 Uiso 1 1 calc R . . . .
C7 C 0.17161(19) 0.3080(4) 0.2901(2) 0.0387(13) Uani 1 1 d . . . . .
C8 C 0.1847(2) 0.4005(4) 0.2881(2) 0.0425(14) Uani 1 1 d . . . . .
H8 H 0.2127 0.4202 0.3092 0.051 Uiso 1 1 calc R . . . .
C9 C 0.1575(2) 0.4658(4) 0.2556(2) 0.0374(13) Uani 1 1 d . . . . .
C10 C 0.1723(2) 0.5665(4) 0.2536(2) 0.0551(17) Uani 1 1 d . . . . .
H10A H 0.1699 0.5868 0.2150 0.083 Uiso 1 1 calc GR . . . .
H10B H 0.2043 0.5728 0.2710 0.083 Uiso 1 1 calc GR . . . .
H10C H 0.1521 0.6050 0.2733 0.083 Uiso 1 1 calc GR . . . .
C11 C 0.0584(2) 0.3114(4) 0.1935(3) 0.0520(16) Uani 1 1 d . . . . .
H11A H 0.0552 0.2441 0.1975 0.078 Uiso 1 1 calc GR . . . .
H11B H 0.0590 0.3267 0.1545 0.078 Uiso 1 1 calc GR . . . .
H11C H 0.0323 0.3429 0.2068 0.078 Uiso 1 1 calc GR . . . .
C12 C 0.2012(2) 0.2376(4) 0.3235(2) 0.0473(15) Uani 1 1 d . . . . .
H12A H 0.2299 0.2671 0.3401 0.071 Uiso 1 1 calc GR . . . .
H12B H 0.2084 0.1866 0.2995 0.071 Uiso 1 1 calc GR . . . .
H12C H 0.1846 0.2131 0.3527 0.071 Uiso 1 1 calc GR . . . .
C13 C 0.04095(19) 0.6316(4) 0.0749(2) 0.0391(13) Uani 1 1 d . . . . .
H13A H 0.0147 0.5932 0.0582 0.047 Uiso 0.497(15) 1 calc R . P A 1
H13B H 0.0666 0.6217 0.0528 0.047 Uiso 0.497(15) 1 calc R . P A 1
H13C H 0.0143 0.5951 0.0572 0.047 Uiso 0.503(15) 1 calc R . P A 2
H13D H 0.0665 0.6255 0.0522 0.047 Uiso 0.503(15) 1 calc R . P A 2
S1A S 0.06821(12) 0.8158(2) 0.0870(3) 0.0419(14) Uiso 0.497(15) 1 d D U P A 1
C14A C 0.0269(4) 0.7301(8) 0.0692(7) 0.035(5) Uiso 0.497(15) 1 d D U P A 1
C15A C -0.0153(4) 0.7713(9) 0.0499(6) 0.042(5) Uiso 0.497(15) 1 d D U P A 1
H15A H -0.0421 0.7370 0.0360 0.050 Uiso 0.497(15) 1 calc R . P A 1
C16A C -0.0142(5) 0.8708(10) 0.0531(5) 0.054(4) Uiso 0.497(15) 1 d D U P A 1
C21A C 0.0284(5) 0.9032(9) 0.0744(7) 0.059(5) Uiso 0.497(15) 1 d D U P A 1
S1B S 0.06566(15) 0.8174(3) 0.1075(4) 0.0568(14) Uiso 0.503(15) 1 d D U P A 2
C14B C 0.0274(4) 0.7325(8) 0.0785(7) 0.039(6) Uiso 0.503(15) 1 d D U P A 2
C15B C -0.0172(4) 0.7659(8) 0.0610(6) 0.034(4) Uiso 0.503(15) 1 d D U P A 2
H15B H -0.0427 0.7280 0.0469 0.041 Uiso 0.503(15) 1 calc R . P A 2
C16B C -0.0193(4) 0.8641(9) 0.0673(5) 0.047(4) Uiso 0.503(15) 1 d D U P A 2
C21B C 0.0229(4) 0.9016(8) 0.0892(7) 0.052(5) Uiso 0.503(15) 1 d D U P A 2
C17A C -0.0498(6) 0.9323(10) 0.0364(7) 0.059(4) Uiso 0.497(15) 1 d D U P A 1
H17A H -0.0794 0.9104 0.0208 0.071 Uiso 0.497(15) 1 calc R . P A 1
C18A C -0.0413(7) 1.0252(11) 0.0431(8) 0.082(5) Uiso 0.497(15) 1 d D U P A 1
H18A H -0.0654 1.0684 0.0324 0.098 Uiso 0.497(15) 1 calc R . P A 1
C19A C 0.0010(7) 1.0563(13) 0.0646(8) 0.096(6) Uiso 0.497(15) 1 d D U P A 1
H19A H 0.0061 1.1212 0.0687 0.115 Uiso 0.497(15) 1 calc R . P A 1
C20A C 0.0373(6) 0.9950(12) 0.0810(8) 0.077(5) Uiso 0.503(15) 1 d D U P A 1
H20A H 0.0670 1.0169 0.0961 0.092 Uiso 0.503(15) 1 calc R . P A 1
C17B C -0.0596(6) 0.9187(10) 0.0555(7) 0.066(4) Uiso 0.503(15) 1 d D U P A 2
H17B H -0.0887 0.8908 0.0439 0.079 Uiso 0.503(15) 1 calc R . P A 2
C18B C -0.0556(6) 1.0123(11) 0.0612(7) 0.076(5) Uiso 0.503(15) 1 d D U P A 2
H18B H -0.0817 1.0511 0.0515 0.091 Uiso 0.503(15) 1 calc R . P A 2
C19B C -0.0142(6) 1.0498(11) 0.0807(7) 0.069(5) Uiso 0.503(15) 1 d D U P A 2
H19B H -0.0128 1.1156 0.0809 0.083 Uiso 0.503(15) 1 calc R . P A 2
C20B C 0.0271(7) 1.0031(13) 0.1009(8) 0.083(6) Uiso 0.497(15) 1 d D U P A 2
H20B H 0.0540 1.0323 0.1193 0.100 Uiso 0.497(15) 1 calc R . P A 2
C22 C 0.17102(18) 0.4218(3) 0.1210(2) 0.0342(12) Uani 1 1 d . . . . .
C23 C 0.1723(2) 0.3174(4) 0.1301(3) 0.0498(16) Uani 1 1 d . . . . .
C24 C 0.1434(3) 0.2496(5) 0.1115(3) 0.0644(19) Uani 1 1 d . . . . .
H24 H 0.1150 0.2636 0.0895 0.077 Uiso 1 1 calc R . . . .
C25 C 0.1559(3) 0.1539(5) 0.1254(4) 0.073(2) Uani 1 1 d . . . . .
H25 H 0.1353 0.1054 0.1123 0.088 Uiso 1 1 calc R . . . .
C26 C 0.1958(3) 0.1328(5) 0.1563(4) 0.080(2) Uani 1 1 d . . . . .
H26 H 0.2031 0.0701 0.1659 0.096 Uiso 1 1 calc R . . . .
C27 C 0.2275(3) 0.2058(5) 0.1749(3) 0.075(2) Uani 1 1 d . . . . .
H27 H 0.2565 0.1914 0.1953 0.090 Uiso 1 1 calc R . . . .
C28 C 0.2155(2) 0.2980(4) 0.1629(2) 0.0444(15) Uani 1 1 d . . . . .
C29 C 0.2411(2) 0.3826(5) 0.1770(3) 0.0555(17) Uani 1 1 d . . . . .
C30 C 0.2161(2) 0.4525(5) 0.1535(2) 0.0470(15) Uani 1 1 d . . . . .
H30 H 0.2257 0.5156 0.1569 0.056 Uiso 1 1 calc R . . . .
C31A C 0.2857(3) 0.3971(7) 0.2140(4) 0.042(2) Uani 0.756(9) 1 d D U P B 1
C32A C 0.2989(3) 0.3384(6) 0.2572(4) 0.051(2) Uani 0.756(9) 1 d D U P B 1
H32A H 0.2793 0.2884 0.2643 0.061 Uiso 0.756(9) 1 calc R . P B 1
C33A C 0.3411(3) 0.3513(7) 0.2915(4) 0.060(3) Uani 0.756(9) 1 d D U P B 1
H33A H 0.3497 0.3108 0.3217 0.072 Uiso 0.756(9) 1 calc R . P B 1
C34A C 0.3699(3) 0.4240(6) 0.2806(4) 0.063(3) Uani 0.756(9) 1 d D U P B 1
H34A H 0.3982 0.4335 0.3038 0.076 Uiso 0.756(9) 1 calc R . P B 1
C35A C 0.3579(3) 0.4828(6) 0.2362(4) 0.059(2) Uani 0.756(9) 1 d D U P B 1
H35A H 0.3784 0.5302 0.2276 0.070 Uiso 0.756(9) 1 calc R . P B 1
C36A C 0.3143(3) 0.4706(6) 0.2037(4) 0.054(2) Uani 0.756(9) 1 d D U P B 1
H36A H 0.3046 0.5131 0.1748 0.065 Uiso 0.756(9) 1 calc R . P B 1
C31B C 0.2897(9) 0.364(2) 0.2032(11) 0.052(6) Uani 0.244(9) 1 d D U P B 2
C32B C 0.3065(9) 0.297(2) 0.2397(12) 0.078(7) Uani 0.244(9) 1 d D U P B 2
H32B H 0.2862 0.2509 0.2498 0.094 Uiso 0.244(9) 1 calc R . P B 2
C33B C 0.3535(9) 0.295(2) 0.2629(12) 0.085(7) Uani 0.244(9) 1 d D U P B 2
H33B H 0.3641 0.2470 0.2879 0.102 Uiso 0.244(9) 1 calc R . P B 2
C34B C 0.3843(9) 0.363(2) 0.2497(12) 0.075(6) Uani 0.244(9) 1 d D U P B 2
H34B H 0.4152 0.3636 0.2675 0.090 Uiso 0.244(9) 1 calc R . P B 2
C35B C 0.3698(9) 0.430(2) 0.2107(12) 0.079(7) Uani 0.244(9) 1 d D U P B 2
H35B H 0.3907 0.4727 0.1977 0.095 Uiso 0.244(9) 1 calc R . P B 2
C36B C 0.3215(9) 0.431(2) 0.1911(12) 0.069(7) Uani 0.244(9) 1 d D U P B 2
H36B H 0.3102 0.4817 0.1682 0.082 Uiso 0.244(9) 1 calc R . P B 2
C37 C 0.15658(18) 0.3879(3) -0.0393(2) 0.0309(11) Uani 1 1 d . . . . .
H37 H 0.1253 0.3648 -0.0336 0.037 Uiso 1 1 calc R . . . .
C38 C 0.1580(2) 0.3772(4) -0.1012(2) 0.0427(14) Uani 1 1 d . . . . .
H38A H 0.1896 0.3891 -0.1097 0.051 Uiso 1 1 calc R . . . .
H38B H 0.1370 0.4231 -0.1216 0.051 Uiso 1 1 calc R . . . .
C39 C 0.1429(2) 0.2775(4) -0.1199(2) 0.0515(16) Uani 1 1 d . . . . .
H39A H 0.1100 0.2684 -0.1153 0.062 Uiso 1 1 calc R . . . .
H39B H 0.1459 0.2700 -0.1596 0.062 Uiso 1 1 calc R . . . .
C40 C 0.1721(2) 0.2042(4) -0.0866(3) 0.0509(16) Uani 1 1 d . . . . .
H40A H 0.1590 0.1419 -0.0961 0.061 Uiso 1 1 calc R . . . .
H40B H 0.2038 0.2057 -0.0966 0.061 Uiso 1 1 calc R . . . .
C41 C 0.1738(2) 0.2201(4) -0.0249(3) 0.0481(15) Uani 1 1 d . . . . .
H41A H 0.1427 0.2104 -0.0142 0.058 Uiso 1 1 calc R . . . .
H41B H 0.1949 0.1740 -0.0048 0.058 Uiso 1 1 calc R . . . .
C42 C 0.1903(2) 0.3169(4) -0.0083(2) 0.0415(13) Uani 1 1 d . . . . .
H42A H 0.2218 0.3268 -0.0179 0.050 Uiso 1 1 calc R . . . .
H42B H 0.1912 0.3250 0.0320 0.050 Uiso 1 1 calc R . . . .
C43 C 0.2350(2) 0.5645(5) -0.0640(2) 0.0502(16) Uani 1 1 d . . . . .
H43A H 0.2108 0.5945 -0.0903 0.060 Uiso 1 1 calc R . . . .
H43B H 0.2408 0.5018 -0.0783 0.060 Uiso 1 1 calc R . . . .
C44 C 0.2799(2) 0.6223(5) -0.0598(3) 0.063(2) Uani 1 1 d . . . . .
H44A H 0.2906 0.6259 -0.0965 0.076 Uiso 1 1 calc R . . . .
H44B H 0.2735 0.6863 -0.0480 0.076 Uiso 1 1 calc R . . . .
C45 C 0.3177(2) 0.5792(4) -0.0185(3) 0.0500(15) Uani 1 1 d . . . . .
H45A H 0.3260 0.5173 -0.0319 0.060 Uiso 1 1 calc R . . . .
H45B H 0.3456 0.6188 -0.0153 0.060 Uiso 1 1 calc R . . . .
C46 C 0.30134(19) 0.5695(5) 0.0370(2) 0.0481(15) Uani 1 1 d . . . . .
H46A H 0.2960 0.6319 0.0519 0.058 Uiso 1 1 calc R . . . .
H46B H 0.3256 0.5385 0.0627 0.058 Uiso 1 1 calc R . . . .
C47 C 0.25647(18) 0.5128(4) 0.0333(2) 0.0387(13) Uani 1 1 d . . . . .
H47A H 0.2624 0.4486 0.0216 0.046 Uiso 1 1 calc R . . . .
H47B H 0.2461 0.5097 0.0702 0.046 Uiso 1 1 calc R . . . .
C48 C 0.21839(17) 0.5562(3) -0.0077(2) 0.0314(11) Uani 1 1 d . . . . .
H48 H 0.2155 0.6216 0.0052 0.038 Uiso 1 1 calc R . . . .
C49 C 0.12406(17) 0.5766(3) -0.0585(2) 0.0304(11) Uani 1 1 d . . . . .
H49 H 0.1373 0.5705 -0.0941 0.036 Uiso 1 1 calc R . . . .
C50 C 0.12540(18) 0.6810(3) -0.0436(2) 0.0337(12) Uani 1 1 d . . . . .
H50A H 0.1128 0.6902 -0.0083 0.040 Uiso 1 1 calc R . . . .
H50B H 0.1578 0.7030 -0.0388 0.040 Uiso 1 1 calc R . . . .
C51 C 0.09705(18) 0.7382(3) -0.0891(2) 0.0364(13) Uani 1 1 d . . . . .
H51A H 0.0972 0.8043 -0.0779 0.044 Uiso 1 1 calc R . . . .
H51B H 0.1114 0.7337 -0.1235 0.044 Uiso 1 1 calc R . . . .
C52 C 0.04772(19) 0.7038(4) -0.0996(3) 0.0447(14) Uani 1 1 d . . . . .
H52A H 0.0305 0.7404 -0.1299 0.054 Uiso 1 1 calc R . . . .
H52B H 0.0326 0.7131 -0.0661 0.054 Uiso 1 1 calc R . . . .
C53 C 0.04609(19) 0.6017(4) -0.1150(2) 0.0431(14) Uani 1 1 d . . . . .
H53A H 0.0589 0.5931 -0.1502 0.052 Uiso 1 1 calc R . . . .
H53B H 0.0136 0.5803 -0.1205 0.052 Uiso 1 1 calc R . . . .
C54 C 0.07400(18) 0.5430(4) -0.0695(2) 0.0357(12) Uani 1 1 d . . . . .
H54A H 0.0596 0.5475 -0.0351 0.043 Uiso 1 1 calc R . . . .
H54B H 0.0734 0.4771 -0.0810 0.043 Uiso 1 1 calc R . . . .

loop_
_atom_site_aniso_label
_atom_site_aniso_U_11
_atom_site_aniso_U_22
_atom_site_aniso_U_33
_atom_site_aniso_U_23
_atom_site_aniso_U_13
_atom_site_aniso_U_12
Ru1 0.0237(2) 0.0301(2) 0.0308(2) -0.00061(18) 0.00396(16) 0.00427(17)
P1 0.0227(6) 0.0289(6) 0.0301(7) -0.0005(6) 0.0023(5) 0.0040(5)
Cl2 0.0287(7) 0.0433(7) 0.0405(7) -0.0020(6) 0.0027(5) -0.0061(6)
Cl1 0.0386(7) 0.0303(6) 0.0404(7) -0.0034(5) 0.0074(6) -0.0020(5)
N1 0.038(3) 0.044(3) 0.042(3) 0.007(2) 0.013(2) 0.014(2)
N2 0.035(3) 0.038(2) 0.045(3) 0.006(2) 0.016(2) 0.012(2)
C1 0.032(3) 0.027(2) 0.042(3) -0.004(2) 0.008(2) 0.001(2)
C2 0.081(5) 0.082(5) 0.059(4) 0.024(4) 0.043(4) 0.054(4)
C3 0.051(4) 0.051(3) 0.059(4) 0.012(3) 0.027(3) 0.022(3)
C4 0.034(3) 0.039(3) 0.033(3) -0.001(2) 0.012(2) 0.010(2)
C5 0.025(3) 0.040(3) 0.039(3) 0.007(2) 0.004(2) 0.001(2)
C6 0.038(3) 0.043(3) 0.034(3) 0.007(2) 0.001(2) 0.003(2)
C7 0.034(3) 0.054(3) 0.027(3) 0.006(2) 0.001(2) 0.000(3)
C8 0.038(3) 0.061(4) 0.028(3) -0.002(3) 0.002(2) -0.007(3)
C9 0.047(3) 0.035(3) 0.031(3) -0.010(2) 0.010(3) -0.006(3)
C10 0.078(5) 0.049(4) 0.038(3) -0.012(3) 0.007(3) -0.015(3)
C11 0.038(3) 0.054(4) 0.061(4) 0.019(3) -0.006(3) -0.006(3)
C12 0.040(3) 0.057(4) 0.045(3) 0.009(3) 0.002(3) 0.004(3)
C13 0.034(3) 0.038(3) 0.047(3) 0.002(3) 0.013(3) 0.004(2)
C22 0.035(3) 0.034(3) 0.036(3) 0.003(2) 0.013(2) 0.006(2)
C23 0.052(4) 0.043(3) 0.061(4) 0.000(3) 0.031(3) -0.003(3)
C24 0.057(5) 0.069(5) 0.069(5) 0.012(4) 0.016(4) 0.000(4)
C25 0.072(5) 0.044(4) 0.110(7) 0.024(4) 0.038(5) 0.011(4)
C26 0.064(5) 0.059(5) 0.123(8) 0.012(5) 0.035(5) 0.002(4)
C27 0.063(5) 0.076(5) 0.088(6) 0.024(4) 0.016(4) 0.020(4)
C28 0.044(4) 0.046(3) 0.046(3) 0.013(3) 0.019(3) 0.026(3)
C29 0.051(4) 0.074(5) 0.044(4) 0.006(3) 0.013(3) 0.011(3)
C30 0.048(4) 0.061(4) 0.033(3) 0.007(3) 0.012(3) 0.016(3)
C31A 0.026(4) 0.070(6) 0.032(4) -0.013(4) 0.009(3) 0.008(4)
C32A 0.038(4) 0.061(6) 0.056(5) 0.006(4) 0.011(4) 0.003(4)
C33A 0.046(5) 0.068(6) 0.062(6) 0.023(5) -0.004(4) 0.010(4)
C34A 0.042(5) 0.062(5) 0.079(6) 0.009(5) -0.014(4) 0.009(4)
C35A 0.052(5) 0.053(5) 0.068(6) 0.004(4) -0.003(4) 0.006(4)
C36A 0.071(6) 0.041(5) 0.047(5) 0.000(4) -0.007(4) 0.012(4)
C31B 0.050(10) 0.077(15) 0.032(12) -0.012(11) 0.020(9) 0.025(10)
C32B 0.065(11) 0.086(15) 0.082(16) 0.011(12) 0.004(12) 0.015(12)
C33B 0.069(12) 0.087(14) 0.093(15) 0.011(12) -0.009(12) 0.010(11)
C34B 0.069(11) 0.083(14) 0.075(14) -0.006(11) 0.012(11) 0.015(10)
C35B 0.069(11) 0.081(14) 0.083(15) -0.009(11) -0.005(12) 0.002(12)
C36B 0.061(11) 0.079(15) 0.066(14) -0.010(12) 0.008(11) 0.005(11)
C37 0.028(3) 0.027(2) 0.039(3) -0.001(2) 0.007(2) 0.003(2)
C38 0.058(4) 0.028(3) 0.043(3) -0.004(2) 0.010(3) -0.001(3)
C39 0.076(5) 0.036(3) 0.044(4) -0.011(3) 0.013(3) -0.007(3)
C40 0.061(4) 0.034(3) 0.061(4) -0.008(3) 0.020(3) -0.007(3)
C41 0.054(4) 0.036(3) 0.056(4) 0.000(3) 0.013(3) 0.012(3)
C42 0.041(3) 0.036(3) 0.048(3) 0.002(3) 0.007(3) 0.013(2)
C43 0.034(3) 0.078(4) 0.038(3) 0.013(3) 0.003(3) -0.009(3)
C44 0.041(4) 0.088(5) 0.059(4) 0.033(4) -0.005(3) -0.013(3)
C45 0.032(3) 0.058(4) 0.060(4) 0.004(3) 0.003(3) -0.006(3)
C46 0.028(3) 0.066(4) 0.049(4) 0.003(3) -0.003(3) 0.003(3)
C47 0.026(3) 0.050(3) 0.039(3) 0.008(3) -0.002(2) 0.003(2)
C48 0.032(3) 0.026(3) 0.035(3) -0.004(2) -0.001(2) 0.005(2)
C49 0.025(3) 0.030(3) 0.035(3) -0.002(2) 0.000(2) 0.001(2)
C50 0.026(3) 0.032(3) 0.042(3) -0.001(2) 0.002(2) 0.000(2)
C51 0.038(3) 0.026(3) 0.043(3) 0.003(2) -0.004(2) 0.005(2)
C52 0.035(3) 0.040(3) 0.056(4) 0.006(3) -0.008(3) 0.010(2)
C53 0.032(3) 0.043(3) 0.051(4) 0.009(3) -0.008(3) -0.001(2)
C54 0.031(3) 0.034(3) 0.039(3) 0.005(2) -0.004(2) 0.004(2)

loop_
_atom_type_symbol
_atom_type_description
_atom_type_scat_dispersion_real
_atom_type_scat_dispersion_imag
_atom_type_scat_source
C C 0.0033 0.0016 'International Tables Vol C Tables 4.2.6.8 and 6.1.1.4'
H H 0.0000 0.0000 'International Tables Vol C Tables 4.2.6.8 and 6.1.1.4'
N N 0.0061 0.0033 'International Tables Vol C Tables 4.2.6.8 and 6.1.1.4'
Ru Ru -1.2594 0.8363 'International Tables Vol C Tables 4.2.6.8 and 6.1.1.4'
Cl Cl 0.1484 0.1585 'International Tables Vol C Tables 4.2.6.8 and 6.1.1.4'
P P 0.1023 0.0942 'International Tables Vol C Tables 4.2.6.8 and 6.1.1.4'
S S 0.1246 0.1234 'International Tables Vol C Tables 4.2.6.8 and 6.1.1.4'

loop_
_geom_angle_atom_site_label_1
_geom_angle_atom_site_label_2
_geom_angle_atom_site_label_3
_geom_angle
Cl2 Ru1 P1 90.92(5)
Cl1 Ru1 P1 88.63(4)
Cl1 Ru1 Cl2 159.50(5)
C1 Ru1 P1 160.24(15)
C1 Ru1 Cl2 85.41(15)
C1 Ru1 Cl1 88.12(14)
C22 Ru1 P1 100.19(16)
C22 Ru1 Cl2 101.68(17)
C22 Ru1 Cl1 98.57(17)
C22 Ru1 C1 99.6(2)
C37 P1 Ru1 110.97(17)
C37 P1 C48 111.4(2)
C48 P1 Ru1 116.52(16)
C49 P1 Ru1 111.33(17)
C49 P1 C37 103.1(2)
C49 P1 C48 102.3(2)
C1 N1 C2 112.3(4)
C1 N1 C4 129.6(4)
C4 N1 C2 117.7(4)
C1 N2 C3 112.9(4)
C1 N2 C13 122.8(4)
C13 N2 C3 121.2(4)
N1 C1 Ru1 133.4(4)
N1 C1 N2 108.3(4)
N2 C1 Ru1 118.3(4)
N1 C2 H2A 111.2
N1 C2 H2B 111.2
N1 C2 C3 102.6(5)
H2A C2 H2B 109.2
C3 C2 H2A 111.2
C3 C2 H2B 111.2
N2 C3 C2 101.7(4)
N2 C3 H3A 111.4
N2 C3 H3B 111.4
C2 C3 H3A 111.4
C2 C3 H3B 111.4
H3A C3 H3B 109.3
C5 C4 N1 117.9(5)
C9 C4 N1 119.9(5)
C9 C4 C5 122.0(5)
C4 C5 C11 121.3(5)
C6 C5 C4 117.8(5)
C6 C5 C11 120.9(5)
C5 C6 H6 119.1
C7 C6 C5 121.9(5)
C7 C6 H6 119.1
C6 C7 C8 118.6(5)
C6 C7 C12 119.8(5)
C8 C7 C12 121.7(5)
C7 C8 H8 119.2
C7 C8 C9 121.5(5)
C9 C8 H8 119.2
C4 C9 C8 118.2(5)
C4 C9 C10 120.7(5)
C8 C9 C10 121.1(5)
C9 C10 H10A 109.5
C9 C10 H10B 109.5
C9 C10 H10C 109.5
H10A C10 H10B 109.5
H10A C10 H10C 109.5
H10B C10 H10C 109.5
C5 C11 H11A 109.5
C5 C11 H11B 109.5
C5 C11 H11C 109.5
H11A C11 H11B 109.5
H11A C11 H11C 109.5
H11B C11 H11C 109.5
C7 C12 H12A 109.5
C7 C12 H12B 109.5
C7 C12 H12C 109.5
H12A C12 H12B 109.5
H12A C12 H12C 109.5
H12B C12 H12C 109.5
N2 C13 H13A 107.9
N2 C13 H13B 107.9
N2 C13 H13C 109.9
N2 C13 H13D 109.9
N2 C13 C14A 117.4(7)
N2 C13 C14B 108.8(7)
H13A C13 H13B 107.2
H13C C13 H13D 108.3
C14A C13 H13A 107.9
C14A C13 H13B 107.9
C14B C13 H13C 109.9
C14B C13 H13D 109.9
C21A S1A C14A 92.5(6)
C13 C14A S1A 118.9(8)
C15A C14A C13 131.4(10)
C15A C14A S1A 109.7(8)
C14A C15A H15A 123.4
C14A C15A C16A 113.1(10)
C16A C15A H15A 123.4
C21A C16A C15A 112.1(11)
C21A C16A C17A 120.3(12)
C17A C16A C15A 127.6(13)
C16A C21A S1A 112.3(9)
C20A C21A S1A 125.5(12)
C20A C21A C16A 122.0(13)
C14B S1B C21B 89.1(6)
C13 C14B S1B 122.7(8)
C15B C14B C13 123.4(9)
C15B C14B S1B 113.9(9)
C14B C15B H15B 124.5
C14B C15B C16B 111.0(10)
C16B C15B H15B 124.5
C21B C16B C15B 112.3(10)
C21B C16B C17B 122.4(11)
C17B C16B C15B 125.2(12)
C16B C21B S1B 113.3(8)
C16B C21B C20B 120.2(12)
C20B C21B S1B 126.2(11)
C16A C17A H17A 120.9
C18A C17A C16A 118.2(14)
C18A C17A H17A 120.9
C17A C18A H18A 119.6
C19A C18A C17A 120.8(15)
C19A C18A H18A 119.6
C18A C19A H19A 119.2
C18A C19A C20A 121.5(16)
C20A C19A H19A 119.2
C21A C20A C19A 117.1(16)
C21A C20A H20A 121.5
C19A C20A H20A 121.5
C16B C17B H17B 120.9
C18B C17B C16B 118.2(14)
C18B C17B H17B 120.9
C17B C18B H18B 120.2
C19B C18B C17B 119.6(14)
C19B C18B H18B 120.2
C18B C19B H19B 116.0
C18B C19B C20B 128.1(15)
C20B C19B H19B 116.0
C21B C20B H20B 124.6
C19B C20B C21B 110.7(15)
C19B C20B H20B 124.6
C23 C22 Ru1 134.5(4)
C30 C22 Ru1 123.4(4)
C30 C22 C23 102.1(5)
C24 C23 C22 132.3(7)
C24 C23 C28 121.5(6)
C28 C23 C22 106.1(5)
C23 C24 H24 120.4
C23 C24 C25 119.1(7)
C25 C24 H24 120.4
C24 C25 H25 119.3
C26 C25 C24 121.3(8)
C26 C25 H25 119.3
C25 C26 H26 120.3
C25 C26 C27 119.3(7)
C27 C26 H26 120.3
C26 C27 H27 120.1
C28 C27 C26 119.9(7)
C28 C27 H27 120.1
C23 C28 C29 111.0(5)
C27 C28 C23 118.8(6)
C27 C28 C29 130.1(6)
C28 C29 C31A 129.9(6)
C28 C29 C31B 112.5(12)
C30 C29 C28 107.4(6)
C30 C29 C31A 122.7(7)
C30 C29 C31B 138.7(13)
C22 C30 H30 123.3
C29 C30 C22 113.4(6)
C29 C30 H30 123.3
C32A C31A C29 120.9(8)
C32A C31A C36A 119.6(8)
C36A C31A C29 119.4(8)
C31A C32A H32A 119.5
C31A C32A C33A 121.0(8)
C33A C32A H32A 119.5
C32A C33A H33A 120.4
C34A C33A C32A 119.3(8)
C34A C33A H33A 120.4
C33A C34A H34A 119.6
C35A C34A C33A 120.8(8)
C35A C34A H34A 119.6
C34A C35A H35A 120.7
C34A C35A C36A 118.7(8)
C36A C35A H35A 120.7
C31A C36A C35A 120.5(8)
C31A C36A H36A 119.7
C35A C36A H36A 119.7
C32B C31B C29 130(2)
C32B C31B C36B 116(2)
C36B C31B C29 114(2)
C31B C32B H32B 119.1
C31B C32B C33B 122(2)
C33B C32B H32B 119.1
C32B C33B H33B 119.6
C34B C33B C32B 121(2)
C34B C33B H33B 119.6
C33B C34B H34B 120.0
C35B C34B C33B 120(2)
C35B C34B H34B 120.0
C34B C35B H35B 121.9
C34B C35B C36B 116(2)
C36B C35B H35B 121.9
C31B C36B C35B 125(2)
C31B C36B H36B 117.5
C35B C36B H36B 117.5
P1 C37 H37 104.3
C38 C37 P1 120.2(3)
C38 C37 H37 104.3
C38 C37 C42 108.7(4)
C42 C37 P1 113.2(4)
C42 C37 H37 104.3
C37 C38 H38A 109.7
C37 C38 H38B 109.7
C37 C38 C39 110.0(4)
H38A C38 H38B 108.2
C39 C38 H38A 109.7
C39 C38 H38B 109.7
C38 C39 H39A 109.3
C38 C39 H39B 109.3
H39A C39 H39B 108.0
C40 C39 C38 111.4(5)
C40 C39 H39A 109.3
C40 C39 H39B 109.3
C39 C40 H40A 109.3
C39 C40 H40B 109.3
H40A C40 H40B 107.9
C41 C40 C39 111.7(5)
C41 C40 H40A 109.3
C41 C40 H40B 109.3
C40 C41 H41A 109.2
C40 C41 H41B 109.2
H41A C41 H41B 107.9
C42 C41 C40 111.9(5)
C42 C41 H41A 109.2
C42 C41 H41B 109.2
C37 C42 H42A 110.0
C37 C42 H42B 110.0
C41 C42 C37 108.6(5)
C41 C42 H42A 110.0
C41 C42 H42B 110.0
H42A C42 H42B 108.4
H43A C43 H43B 108.1
C44 C43 H43A 109.6
C44 C43 H43B 109.6
C48 C43 H43A 109.6
C48 C43 H43B 109.6
C48 C43 C44 110.5(5)
C43 C44 H44A 109.4
C43 C44 H44B 109.4
H44A C44 H44B 108.0
C45 C44 C43 111.0(5)
C45 C44 H44A 109.4
C45 C44 H44B 109.4
C44 C45 H45A 109.6
C44 C45 H45B 109.6
H45A C45 H45B 108.1
C46 C45 C44 110.3(5)
C46 C45 H45A 109.6
C46 C45 H45B 109.6
C45 C46 H46A 109.3
C45 C46 H46B 109.3
C45 C46 C47 111.4(5)
H46A C46 H46B 108.0
C47 C46 H46A 109.3
C47 C46 H46B 109.3
C46 C47 H47A 109.4
C46 C47 H47B 109.4
H47A C47 H47B 108.0
C48 C47 C46 111.2(4)
C48 C47 H47A 109.4
C48 C47 H47B 109.4
P1 C48 H48 105.2
C43 C48 P1 115.9(4)
C43 C48 C47 109.5(4)
C43 C48 H48 105.2
C47 C48 P1 114.8(4)
C47 C48 H48 105.2
P1 C49 H49 106.7
C50 C49 P1 113.1(3)
C50 C49 H49 106.7
C54 C49 P1 113.0(3)
C54 C49 H49 106.7
C54 C49 C50 110.0(4)
C49 C50 H50A 109.5
C49 C50 H50B 109.5
H50A C50 H50B 108.0
C51 C50 C49 110.9(4)
C51 C50 H50A 109.5
C51 C50 H50B 109.5
C50 C51 H51A 109.4
C50 C51 H51B 109.4
H51A C51 H51B 108.0
C52 C51 C50 111.1(4)
C52 C51 H51A 109.4
C52 C51 H51B 109.4
C51 C52 H52A 109.5
C51 C52 H52B 109.5
C51 C52 C53 110.9(4)
H52A C52 H52B 108.0
C53 C52 H52A 109.5
C53 C52 H52B 109.5
C52 C53 H53A 109.5
C52 C53 H53B 109.5
C52 C53 C54 110.8(5)
H53A C53 H53B 108.1
C54 C53 H53A 109.5
C54 C53 H53B 109.5
C49 C54 C53 110.9(4)
C49 C54 H54A 109.5
C49 C54 H54B 109.5
C53 C54 H54A 109.5
C53 C54 H54B 109.5
H54A C54 H54B 108.1

loop_
_geom_bond_atom_site_label_1
_geom_bond_atom_site_label_2
_geom_bond_distance
Ru1 P1 2.4622(13)
Ru1 Cl2 2.4151(13)
Ru1 Cl1 2.4105(13)
Ru1 C1 2.054(5)
Ru1 C22 1.850(5)
P1 C37 1.850(5)
P1 C48 1.855(5)
P1 C49 1.849(5)
N1 C1 1.340(7)
N1 C2 1.477(7)
N1 C4 1.447(7)
N2 C1 1.342(6)
N2 C3 1.474(7)
N2 C13 1.458(7)
C2 H2A 0.9900
C2 H2B 0.9900
C2 C3 1.524(9)
C3 H3A 0.9900
C3 H3B 0.9900
C4 C5 1.405(7)
C4 C9 1.379(7)
C5 C6 1.398(7)
C5 C11 1.496(7)
C6 H6 0.9500
C6 C7 1.388(7)
C7 C8 1.389(8)
C7 C12 1.503(8)
C8 H8 0.9500
C8 C9 1.408(8)
C9 C10 1.515(8)
C10 H10A 0.9800
C10 H10B 0.9800
C10 H10C 0.9800
C11 H11A 0.9800
C11 H11B 0.9800
C11 H11C 0.9800
C12 H12A 0.9800
C12 H12B 0.9800
C12 H12C 0.9800
C13 H13A 0.9900
C13 H13B 0.9900
C13 H13C 0.9900
C13 H13D 0.9900
C13 C14A 1.478(13)
C13 C14B 1.512(14)
S1A C14A 1.740(11)
S1A C21A 1.714(12)
C14A C15A 1.395(12)
C15A H15A 0.9500
C15A C16A 1.435(13)
C16A C21A 1.366(13)
C16A C17A 1.388(19)
C21A C20A 1.35(2)
S1B C14B 1.742(11)
S1B C21B 1.757(11)
C14B C15B 1.404(12)
C15B H15B 0.9500
C15B C16B 1.425(12)
C16B C21B 1.389(13)
C16B C17B 1.414(19)
C21B C20B 1.49(2)
C17A H17A 0.9500
C17A C18A 1.366(15)
C18A H18A 0.9500
C18A C19A 1.355(17)
C19A H19A 0.9500
C19A C20A 1.398(18)
C20A H20A 0.9500
C17B H17B 0.9500
C17B C18B 1.358(15)
C18B H18B 0.9500
C18B C19B 1.352(17)
C19B H19B 0.9500
C19B C20B 1.413(17)
C20B H20B 0.9500
C22 C23 1.521(8)
C22 C30 1.514(8)
C23 C24 1.330(9)
C23 C28 1.432(9)
C24 H24 0.9500
C24 C25 1.455(9)
C25 H25 0.9500
C25 C26 1.339(11)
C26 H26 0.9500
C26 C27 1.435(11)
C27 H27 0.9500
C27 C28 1.394(9)
C28 C29 1.448(9)
C29 C30 1.328(8)
C29 C31A 1.500(11)
C29 C31B 1.50(3)
C30 H30 0.9500
C31A C32A 1.369(11)
C31A C36A 1.392(11)
C32A H32A 0.9500
C32A C33A 1.408(11)
C33A H33A 0.9500
C33A C34A 1.392(12)
C34A H34A 0.9500
C34A C35A 1.385(12)
C35A H35A 0.9500
C35A C36A 1.420(11)
C36A H36A 0.9500
C31B C32B 1.359(19)
C31B C36B 1.399(19)
C32B H32B 0.9500
C32B C33B 1.415(19)
C33B H33B 0.9500
C33B C34B 1.40(2)
C34B H34B 0.9500
C34B C35B 1.38(2)
C35B H35B 0.9500
C35B C36B 1.427(19)
C36B H36B 0.9500
C37 H37 1.0000
C37 C38 1.528(7)
C37 C42 1.547(7)
C38 H38A 0.9900
C38 H38B 0.9900
C38 C39 1.553(7)
C39 H39A 0.9900
C39 H39B 0.9900
C39 C40 1.525(9)
C40 H40A 0.9900
C40 H40B 0.9900
C40 C41 1.521(8)
C41 H41A 0.9900
C41 H41B 0.9900
C41 C42 1.513(8)
C42 H42A 0.9900
C42 H42B 0.9900
C43 H43A 0.9900
C43 H43B 0.9900
C43 C44 1.544(8)
C43 C48 1.524(7)
C44 H44A 0.9900
C44 H44B 0.9900
C44 C45 1.527(8)
C45 H45A 0.9900
C45 H45B 0.9900
C45 C46 1.503(8)
C46 H46A 0.9900
C46 H46B 0.9900
C46 C47 1.537(8)
C47 H47A 0.9900
C47 H47B 0.9900
C47 C48 1.531(7)
C48 H48 1.0000
C49 H49 1.0000
C49 C50 1.547(7)
C49 C54 1.530(7)
C50 H50A 0.9900
C50 H50B 0.9900
C50 C51 1.535(7)
C51 H51A 0.9900
C51 H51B 0.9900
C51 C52 1.513(7)
C52 H52A 0.9900
C52 H52B 0.9900
C52 C53 1.517(8)
C53 H53A 0.9900
C53 H53B 0.9900
C53 C54 1.543(7)
C54 H54A 0.9900
C54 H54B 0.9900

loop_
_geom_torsion_atom_site_label_1
_geom_torsion_atom_site_label_2
_geom_torsion_atom_site_label_3
_geom_torsion_atom_site_label_4
_geom_torsion
Ru1 P1 C37 C38 159.6(4)
Ru1 P1 C37 C42 -69.5(4)
Ru1 P1 C48 C43 -174.9(4)
Ru1 P1 C48 C47 55.9(4)
Ru1 P1 C49 C50 66.6(4)
Ru1 P1 C49 C54 -59.3(4)
Ru1 C22 C23 C24 1.1(10)
Ru1 C22 C23 C28 177.3(4)
Ru1 C22 C30 C29 -178.0(4)
P1 Ru1 C22 C23 -90.9(5)
P1 Ru1 C22 C30 88.2(4)
P1 C37 C38 C39 -166.7(4)
P1 C37 C42 C41 160.9(4)
P1 C49 C50 C51 176.7(4)
P1 C49 C54 C53 -176.5(4)
Cl2 Ru1 C22 C23 2.2(5)
Cl2 Ru1 C22 C30 -178.7(4)
Cl1 Ru1 C22 C23 178.9(5)
Cl1 Ru1 C22 C30 -1.9(4)
N1 C2 C3 N2 -14.1(7)
N1 C4 C5 C6 -177.6(5)
N1 C4 C5 C11 3.5(8)
N1 C4 C9 C8 177.3(5)
N1 C4 C9 C10 -3.6(8)
N2 C13 C14A S1A 65.6(12)
N2 C13 C14A C15A -116.1(13)
N2 C13 C14B S1B 59.5(12)
N2 C13 C14B C15B -117.9(11)
C1 Ru1 C22 C23 89.4(5)
C1 Ru1 C22 C30 -91.5(4)
C1 N1 C2 C3 11.9(8)
C1 N1 C4 C5 -98.1(7)
C1 N1 C4 C9 85.9(7)
C1 N2 C3 C2 13.5(7)
C1 N2 C13 C14A -145.3(7)
C1 N2 C13 C14B -146.3(7)
C2 N1 C1 Ru1 176.3(5)
C2 N1 C1 N2 -3.8(7)
C2 N1 C4 C5 89.5(7)
C2 N1 C4 C9 -86.5(7)
C3 N2 C1 Ru1 173.3(4)
C3 N2 C1 N1 -6.6(7)
C3 N2 C13 C14A 56.0(9)
C3 N2 C13 C14B 55.0(8)
C4 N1 C1 Ru1 3.5(9)
C4 N1 C1 N2 -176.6(5)
C4 N1 C2 C3 -174.4(5)
C4 C5 C6 C7 1.1(8)
C5 C4 C9 C8 1.5(8)
C5 C4 C9 C10 -179.4(5)
C5 C6 C7 C8 -0.2(8)
C5 C6 C7 C12 -178.6(5)
C6 C7 C8 C9 -0.1(8)
C7 C8 C9 C4 -0.5(8)
C7 C8 C9 C10 -179.7(5)
C9 C4 C5 C6 -1.8(8)
C9 C4 C5 C11 179.3(5)
C11 C5 C6 C7 180.0(5)
C12 C7 C8 C9 178.2(5)
C13 N2 C1 Ru1 13.0(7)
C13 N2 C1 N1 -166.9(5)
C13 N2 C3 C2 174.1(5)
C13 C14A C15A C16A 178.1(13)
C13 C14B C15B C16B -177.5(12)
S1A C14A C15A C16A -3.6(11)
S1A C21A C20A C19A 175.2(15)
C14A C13 C14B S1B -115(6)
C14A C13 C14B C15B 68(5)
C14A S1A C21A C16A -4.9(13)
C14A S1A C21A C20A 179.1(19)
C14A C15A C16A C21A 0.0(12)
C14A C15A C16A C17A 178.7(13)
C15A C16A C21A S1A 3.7(15)
C15A C16A C21A C20A 179.8(16)
C15A C16A C17A C18A -179.8(12)
C16A C21A C20A C19A 0(3)
C16A C17A C18A C19A 1(3)
C21A S1A C14A C13 -176.7(11)
C21A S1A C14A C15A 4.7(11)
C21A C16A C17A C18A -1(2)
S1B C14B C15B C16B 4.9(11)
S1B C21B C20B C19B -179.4(14)
C14B C13 C14A S1A 72(5)
C14B C13 C14A C15A -110(6)
C14B S1B C21B C16B 5.8(13)
C14B S1B C21B C20B 178.7(18)
C14B C15B C16B C21B -0.4(11)
C14B C15B C16B C17B -177.4(13)
C15B C16B C21B S1B -4.2(14)
C15B C16B C21B C20B -177.6(14)
C15B C16B C17B C18B -177.1(12)
C16B C21B C20B C19B -7(3)
C16B C17B C18B C19B -4(3)
C21B S1B C14B C13 176.3(12)
C21B S1B C14B C15B -6.0(11)
C21B C16B C17B C18B 6(2)
C17A C16A C21A S1A -175.1(11)
C17A C16A C21A C20A 1(3)
C17A C18A C19A C20A 0(3)
C18A C19A C20A C21A 0(3)
C17B C16B C21B S1B 172.9(11)
C17B C16B C21B C20B -1(2)
C17B C18B C19B C20B -5(3)
C18B C19B C20B C21B 10(3)
C22 C23 C24 C25 176.3(6)
C22 C23 C28 C27 -175.9(5)
C22 C23 C28 C29 2.0(6)
C23 C22 C30 C29 1.3(6)
C23 C24 C25 C26 -0.1(11)
C23 C28 C29 C30 -1.2(7)
C23 C28 C29 C31A 174.6(7)
C23 C28 C29 C31B -170.4(12)
C24 C23 C28 C27 0.8(9)
C24 C23 C28 C29 178.7(6)
C24 C25 C26 C27 -1.8(12)
C25 C26 C27 C28 3.2(12)
C26 C27 C28 C23 -2.7(10)
C26 C27 C28 C29 179.9(7)
C27 C28 C29 C30 176.4(7)
C27 C28 C29 C31A -7.8(12)
C27 C28 C29 C31B 7.2(14)
C28 C23 C24 C25 0.6(10)
C28 C29 C30 C22 -0.2(7)
C28 C29 C31A C32A -28.1(11)
C28 C29 C31A C36A 151.3(8)
C28 C29 C31B C32B -38(2)
C28 C29 C31B C36B 147.6(18)
C29 C31A C32A C33A 179.2(8)
C29 C31A C36A C35A -176.5(8)
C29 C31B C32B C33B -175(2)
C29 C31B C36B C35B -180(3)
C30 C22 C23 C24 -178.1(7)
C30 C22 C23 C28 -1.9(6)
C30 C29 C31A C32A 147.2(7)
C30 C29 C31A C36A -33.4(11)
C30 C29 C31B C32B 157.6(16)
C30 C29 C31B C36B -17(3)
C31A C29 C30 C22 -176.3(6)
C31A C29 C31B C32B 109(4)
C31A C29 C31B C36B -65(3)
C31A C32A C33A C34A -0.9(11)
C32A C31A C36A C35A 2.9(13)
C32A C33A C34A C35A -0.8(14)
C33A C34A C35A C36A 3.5(15)
C34A C35A C36A C31A -4.5(14)
C36A C31A C32A C33A -0.2(11)
C31B C29 C30 C22 164.6(17)
C31B C29 C31A C32A -69(3)
C31B C29 C31A C36A 111(3)
C31B C32B C33B C34B 1(2)
C32B C31B C36B C35B 5(4)
C32B C33B C34B C35B -4(4)
C33B C34B C35B C36B 8(4)
C34B C35B C36B C31B -8(5)
C36B C31B C32B C33B -1(2)
C37 P1 C48 C43 56.4(5)
C37 P1 C48 C47 -72.8(4)
C37 P1 C49 C50 -174.4(4)
C37 P1 C49 C54 59.8(4)
C37 C38 C39 C40 -55.2(7)
C38 C37 C42 C41 -62.7(6)
C38 C39 C40 C41 51.6(7)
C39 C40 C41 C42 -54.8(7)
C40 C41 C42 C37 59.9(6)
C42 C37 C38 C39 60.5(6)
C43 C44 C45 C46 -56.7(8)
C44 C43 C48 P1 171.0(4)
C44 C43 C48 C47 -57.3(6)
C44 C45 C46 C47 56.1(7)
C45 C46 C47 C48 -57.0(6)
C46 C47 C48 P1 -170.8(4)
C46 C47 C48 C43 56.9(6)
C48 P1 C37 C38 -68.7(5)
C48 P1 C37 C42 62.1(4)
C48 P1 C49 C50 -58.6(4)
C48 P1 C49 C54 175.5(4)
C48 C43 C44 C45 57.9(8)
C49 P1 C37 C38 40.3(5)
C49 P1 C37 C42 171.2(4)
C49 P1 C48 C43 -53.2(4)
C49 P1 C48 C47 177.6(4)
C49 C50 C51 C52 56.5(6)
C50 C49 C54 C53 56.0(6)
C50 C51 C52 C53 -57.2(6)
C51 C52 C53 C54 57.2(7)
C52 C53 C54 C49 -57.1(6)
C54 C49 C50 C51 -55.8(6)
